data_7123573
loop_
_publ_author_name
'Han, Haixiang'
'Zhou, Zheng'
'Carozza, Jesse C.'
'Lengyel, Jeff'
'Yao, Yuan'
'Wei, Zheng'
'Dikarev, Evgeny V.'

_publ_section_title
;
 From lithium to sodium: Design of heterometallic molecular precursors for
 the NaMO2 cathode materials
;
_journal_name_full 'Chemical Communications'
_journal_paper_doi 10.1039/C9CC02836F
_journal_year 2019
_chemical_formula_moiety 'C56 H94 Co2 Na2 O20'
_chemical_formula_sum 'C56 H94 Co2 Na2 O20'
_chemical_formula_weight 1251.15
_space_group_crystal_system triclinic
_space_group_IT_number 2
_space_group_name_Hall '-P 1'
_space_group_name_H-M_alt 'P -1'
_symmetry_space_group_name_Hall '-P 1'
_symmetry_space_group_name_H-M 'P -1'
_atom_sites_solution_hydrogens geom
_atom_sites_solution_primary dual
_atom_sites_solution_secondary difmap
_audit_creation_date 2019-05-28
_audit_creation_method
;
Olex2 1.2
(compiled 2018.05.29 svn.r3508 for OlexSys, GUI svn.r5506)
;
_audit_update_record
;
2019-05-29 deposited with the CCDC.    2019-05-30 downloaded from the CCDC.
;
_cell_angle_alpha 96.319(3)
_cell_angle_beta 92.385(3)
_cell_angle_gamma 106.847(3)
_cell_formula_units_Z 2
_cell_length_a 9.9404(11)
_cell_length_b 13.6413(16)
_cell_length_c 25.787(3)
_cell_measurement_reflns_used 9859
_cell_measurement_temperature 100(2)
_cell_measurement_theta_max 25.44
_cell_measurement_theta_min 3.02
_cell_volume 3316.4(7)
_computing_cell_refinement 'SAINT V.8.38A (Bruker AXS Inc., 2017)'
_computing_data_collection 'APEX3 v.2017.3-0 (Bruker AXS Inc., 2017)'
_computing_data_reduction 'SAINT V.8.38A (Bruker AXS Inc., 2017)'
_computing_molecular_graphics 'Olex2 (Dolomanov et al., 2009)'
_computing_publication_material 'Olex2 (Dolomanov et al., 2009)'
_computing_structure_refinement 'ShelXL (Sheldrick, 2018)'
_computing_structure_solution 'ShelXT (Sheldrick, 2018)'
_diffrn_ambient_temperature 100.0
_diffrn_measured_fraction_theta_full 0.998
_diffrn_measured_fraction_theta_max 0.998
_diffrn_measurement_device_type 'Bruker D8 Venture PHOTON 100 CMOS'
_diffrn_measurement_method 'omega and phi scans'
_diffrn_radiation_type MoK\a
_diffrn_radiation_wavelength 0.71073
_diffrn_reflns_av_R_equivalents 0.0830
_diffrn_reflns_av_unetI/netI 0.0658
_diffrn_reflns_Laue_measured_fraction_full 0.998
_diffrn_reflns_Laue_measured_fraction_max 0.998
_diffrn_reflns_limit_h_max 11
_diffrn_reflns_limit_h_min -11
_diffrn_reflns_limit_k_max 16
_diffrn_reflns_limit_k_min -16
_diffrn_reflns_limit_l_max 30
_diffrn_reflns_limit_l_min -30
_diffrn_reflns_number 82996
_diffrn_reflns_point_group_measured_fraction_full 0.998
_diffrn_reflns_point_group_measured_fraction_max 0.998
_diffrn_reflns_theta_full 24.999
_diffrn_reflns_theta_max 24.999
_diffrn_reflns_theta_min 2.781
_diffrn_source 'fine-focus sealed tube'
_exptl_absorpt_coefficient_mu 0.579
_exptl_absorpt_correction_T_max 0.7457
_exptl_absorpt_correction_T_min 0.6978
_exptl_absorpt_correction_type multi-scan
_exptl_absorpt_process_details
;
SADABS-2016/2, Krause, L., Herbst-Irmer, R., Sheldrick G.M. & Stalke D., 
J. Appl. Cryst. 48 (2015) 3-10.
;
_exptl_crystal_colour pink
_exptl_crystal_density_diffrn 1.253
_exptl_crystal_description rod
_exptl_crystal_F_000 1332
_exptl_crystal_size_max 0.3
_exptl_crystal_size_mid 0.04
_exptl_crystal_size_min 0.02
_refine_diff_density_max 0.313
_refine_diff_density_min -0.289
_refine_diff_density_rms 0.060
_refine_ls_extinction_method none
_refine_ls_goodness_of_fit_ref 1.010
_refine_ls_hydrogen_treatment constr
_refine_ls_matrix_type full
_refine_ls_number_parameters 868
_refine_ls_number_reflns 11654
_refine_ls_number_restraints 572
_refine_ls_restrained_S_all 0.994
_refine_ls_R_factor_all 0.0914
_refine_ls_R_factor_gt 0.0441
_refine_ls_shift/su_max 0.001
_refine_ls_shift/su_mean 0.000
_refine_ls_structure_factor_coef Fsqd
_refine_ls_weighting_details 'w=1/[\s^2^(Fo^2^)+(0.0288P)^2^+2.0442P] where P=(Fo^2^+2Fc^2^)/3'
_refine_ls_weighting_scheme calc
_refine_ls_wR_factor_gt 0.0737
_refine_ls_wR_factor_ref 0.0877
_reflns_Friedel_coverage 0.000
_reflns_number_gt 7743
_reflns_number_total 11654
_reflns_threshold_expression 'I > 2\s(I)'
_cod_data_source_file c9cc02836f2.cif
_cod_data_source_block naco
_cod_database_code 7123573
_shelx_shelxl_version_number 2018/3
_shelx_space_group_comment
;
The symmetry employed for this shelxl refinement is uniquely defined
by the following loop, which should always be used as a source of
symmetry information in preference to the above space-group names.
They are only intended as comments.
;
_shelx_estimated_absorpt_t_max 0.989
_shelx_estimated_absorpt_t_min 0.845
_olex2_refinement_description
;
1. Fixed Uiso
 At 1.2 times of:
  All C(H) groups, All C(H,H) groups
 At 1.5 times of:
  All C(H,H,H) groups
2. Shared sites
{C45, C45X}
3. Uiso/Uaniso restraints and constraints
O19 \\sim C49 \\sim C50 \\sim C51 \\sim C52 \\sim O19X \\sim C49X \\sim C50X
\\sim C51X \\sim C52X \\sim O20 \\sim C53 \\sim C54 \\sim C55 \\sim C56 \\sim
O20X \\sim C53X \\sim C54X \\sim C55X \\sim C56X: within 2A with sigma of 0.04
and sigma for terminal atoms of 0.08
C45 \\sim C46 \\sim C47 \\sim C48 \\sim C45X \\sim C46X \\sim C47X \\sim C48X:
within 2A with sigma of 0.01 and sigma for terminal atoms of 0.02
Uanis(C45) = Uanis(C45X)
4. Rigid body (RIGU) restrains
 O19, C49, C50, C51, C52, O19X, C49X, C50X, C51X, C52X, O20, C53, C54, C55,
 C56, O20X, C53X, C54X, C55X, C56X, C45, C46, C47, C48, C45X, C46X, C47X, C48X
 with sigma for 1-2 distances of 0.004 and sigma for 1-3 distances of 0.004
5. Same fragment restrains
{O19, C49, C50, C51, C52} sigma for 1-2: 0.02, 1-3: 0.04
as
{O19X, C49X, C50X, C51X, C52X}
{O20, C53, C54, C55, C56} sigma for 1-2: 0.02, 1-3: 0.04
as
{O20X, C53X, C54X, C55X, C56X}
{C45, C46, C47, C48} sigma for 1-2: 0.02, 1-3: 0.04
as
{C45X, C46X, C47X, C48X}
6. Others
 Sof(O19X)=Sof(C49X)=Sof(H49C)=Sof(H49D)=Sof(C50X)=Sof(H50C)=Sof(H50D)=
 Sof(C51X)=Sof(H51C)=Sof(H51D)=Sof(C52X)=Sof(H52C)=Sof(H52D)=1-FVAR(1)
 Sof(O19)=Sof(C49)=Sof(H49A)=Sof(H49B)=Sof(C50)=Sof(H50A)=Sof(H50B)=Sof(C51)=
 Sof(H51A)=Sof(H51B)=Sof(C52)=Sof(H52A)=Sof(H52B)=FVAR(1)
 Sof(O20X)=Sof(C53X)=Sof(H53C)=Sof(H53D)=Sof(C54X)=Sof(H54C)=Sof(H54D)=
 Sof(C55X)=Sof(H55C)=Sof(H55D)=Sof(C56X)=Sof(H56C)=Sof(H56D)=1-FVAR(2)
 Sof(O20)=Sof(C53)=Sof(H53A)=Sof(H53B)=Sof(C54)=Sof(H54A)=Sof(H54B)=Sof(C55)=
 Sof(H55A)=Sof(H55B)=Sof(C56)=Sof(H56A)=Sof(H56B)=FVAR(2)
 Sof(C46X)=Sof(H46D)=Sof(H46E)=Sof(H46F)=Sof(C47X)=Sof(H47D)=Sof(H47E)=
 Sof(H47F)=Sof(C48X)=Sof(H48D)=Sof(H48E)=Sof(H48F)=1-FVAR(3)
 Sof(C46)=Sof(H46A)=Sof(H46B)=Sof(H46C)=Sof(C47)=Sof(H47A)=Sof(H47B)=Sof(H47C)=
 Sof(C48)=Sof(H48A)=Sof(H48B)=Sof(H48C)=FVAR(3)
 Fixed Sof: C45X(0)
7.a Secondary CH2 refined with riding coordinates:
 C49(H49A,H49B), C50(H50A,H50B), C51(H51A,H51B), C52(H52A,H52B), C49X(H49C,
 H49D), C50X(H50C,H50D), C51X(H51C,H51D), C52X(H52C,H52D), C53(H53A,H53B),
 C54(H54A,H54B), C55(H55A,H55B), C56(H56A,H56B), C53X(H53C,H53D), C54X(H54C,
 H54D), C55X(H55C,H55D), C56X(H56C,H56D)
7.b Aromatic/amide H refined with riding coordinates:
 C3(H3), C11(H11), C19(H19), C27(H27), C35(H35), C43(H43)
7.c Idealised Me refined as rotating group:
 C1(H1A,H1B,H1C), C6(H6A,H6B,H6C), C7(H7A,H7B,H7C), C8(H8A,H8B,H8C), C9(H9A,
 H9B,H9C), C14(H14A,H14B,H14C), C15(H15A,H15B,H15C), C16(H16A,H16B,H16C),
 C17(H17A,H17B,H17C), C22(H22A,H22B,H22C), C23(H23A,H23B,H23C), C24(H24A,H24B,
 H24C), C25(H25A,H25B,H25C), C30(H30A,H30B,H30C), C31(H31A,H31B,H31C), C32(H32A,
 H32B,H32C), C33(H33A,H33B,H33C), C38(H38A,H38B,H38C), C39(H39A,H39B,H39C),
 C40(H40A,H40B,H40C), C41(H41A,H41B,H41C), C46(H46A,H46B,H46C), C47(H47A,H47B,
 H47C), C48(H48A,H48B,H48C), C46X(H46D,H46E,H46F), C47X(H47D,H47E,H47F),
 C48X(H48D,H48E,H48F)
;
_olex2_submission_special_instructions 'No special instructions were received'

loop_
_space_group_symop_operation_xyz
'x, y, z'
'-x, -y, -z'

loop_
_atom_site_label
_atom_site_type_symbol
_atom_site_fract_x
_atom_site_fract_y
_atom_site_fract_z
_atom_site_U_iso_or_equiv
_atom_site_adp_type
_atom_site_occupancy
_atom_site_site_symmetry_order
_atom_site_calc_flag
_atom_site_refinement_flags_posn
_atom_site_refinement_flags_adp
_atom_site_refinement_flags_occupancy
_atom_site_disorder_assembly
_atom_site_disorder_group
Na1 Na 0.27623(11) 0.39332(8) 0.29591(4) 0.0228(3) Uani 1 1 d . . . . .
Na2 Na 0.34318(11) 0.58105(8) 0.22219(4) 0.0223(3) Uani 1 1 d . . . . .
Co1 Co 0.27995(4) 0.62871(3) 0.34582(2) 0.01702(10) Uani 1 1 d . . . . .
Co2 Co 0.34746(4) 0.35310(3) 0.17206(2) 0.01943(10) Uani 1 1 d . . . . .
O1 O 0.42740(18) 0.56526(13) 0.30970(7) 0.0185(4) Uani 1 1 d . . . . .
O2 O 0.42764(18) 0.77081(13) 0.34793(7) 0.0207(4) Uani 1 1 d . . . . .
O3 O 0.64206(18) 0.88555(13) 0.34930(7) 0.0235(5) Uani 1 1 d . . . . .
O4 O 0.14904(18) 0.48315(13) 0.34734(7) 0.0233(5) Uani 1 1 d . . . . .
O5 O 0.35733(18) 0.61929(13) 0.42108(7) 0.0200(4) Uani 1 1 d . . . . .
O6 O 0.32892(19) 0.57552(15) 0.50255(7) 0.0276(5) Uani 1 1 d . . . . .
O7 O 0.19737(18) 0.64151(14) 0.27374(7) 0.0209(4) Uani 1 1 d . . . . .
O8 O 0.14663(18) 0.70322(14) 0.38026(7) 0.0215(4) Uani 1 1 d . . . . .
O9 O -0.00557(18) 0.79741(14) 0.38362(7) 0.0247(5) Uani 1 1 d . . . . .
O10 O 0.19633(18) 0.40581(13) 0.21088(7) 0.0198(4) Uani 1 1 d . . . . .
O11 O 0.2603(2) 0.38467(14) 0.10443(7) 0.0244(5) Uani 1 1 d . . . . .
O12 O 0.0849(2) 0.39239(14) 0.04875(7) 0.0275(5) Uani 1 1 d . . . . .
O13 O 0.48507(18) 0.49862(13) 0.18175(7) 0.0213(4) Uani 1 1 d . . . . .
O14 O 0.48760(19) 0.29968(14) 0.12860(7) 0.0239(5) Uani 1 1 d . . . . .
O15 O 0.6834(2) 0.31359(14) 0.08530(7) 0.0290(5) Uani 1 1 d . . . . .
O16 O 0.41861(18) 0.31930(14) 0.24134(7) 0.0219(4) Uani 1 1 d . . . . .
O17 O 0.21577(19) 0.20004(14) 0.16195(7) 0.0245(5) Uani 1 1 d . . . . .
O18 O 0.1889(2) 0.03039(15) 0.15969(8) 0.0424(6) Uani 1 1 d . . . . .
C1 C 0.6534(3) 0.5394(2) 0.30686(11) 0.0233(7) Uani 1 1 d . . . . .
H1A H 0.647573 0.497888 0.335851 0.035 Uiso 1 1 calc GR . . . .
H1B H 0.751450 0.580743 0.305108 0.035 Uiso 1 1 calc GR . . . .
H1C H 0.620400 0.493624 0.273924 0.035 Uiso 1 1 calc GR . . . .
C2 C 0.5629(3) 0.6097(2) 0.31560(10) 0.0167(6) Uani 1 1 d . . . . .
C3 C 0.6272(3) 0.7133(2) 0.32902(10) 0.0201(6) Uani 1 1 d . . . . .
H3 H 0.727054 0.737315 0.329336 0.024 Uiso 1 1 calc R . . . .
C4 C 0.5549(3) 0.7874(2) 0.34252(10) 0.0192(6) Uani 1 1 d . . . . .
C5 C 0.5924(3) 0.9717(2) 0.37156(12) 0.0250(7) Uani 1 1 d . . . . .
C6 C 0.4748(3) 0.9853(2) 0.33642(13) 0.0365(8) Uani 1 1 d . . . . .
H6A H 0.502278 0.985650 0.300371 0.055 Uiso 1 1 calc GR . . . .
H6B H 0.456998 1.050774 0.348388 0.055 Uiso 1 1 calc GR . . . .
H6C H 0.388900 0.928090 0.337771 0.055 Uiso 1 1 calc GR . . . .
C7 C 0.5499(3) 0.9557(2) 0.42638(12) 0.0341(8) Uani 1 1 d . . . . .
H7A H 0.463637 0.897593 0.424678 0.051 Uiso 1 1 calc GR . . . .
H7B H 0.532701 1.018390 0.443383 0.051 Uiso 1 1 calc GR . . . .
H7C H 0.625655 0.940789 0.446586 0.051 Uiso 1 1 calc GR . . . .
C8 C 0.7235(3) 1.0628(2) 0.37233(12) 0.0337(8) Uani 1 1 d . . . . .
H8A H 0.799715 1.052519 0.394398 0.051 Uiso 1 1 calc GR . . . .
H8B H 0.703329 1.126307 0.386462 0.051 Uiso 1 1 calc GR . . . .
H8C H 0.752379 1.068564 0.336636 0.051 Uiso 1 1 calc GR . . . .
C9 C -0.0527(3) 0.3776(3) 0.38074(13) 0.0486(10) Uani 1 1 d . . . . .
H9A H -0.117778 0.407106 0.362829 0.073 Uiso 1 1 calc GR . . . .
H9B H -0.087082 0.359755 0.414576 0.073 Uiso 1 1 calc GR . . . .
H9C H -0.047102 0.315283 0.359205 0.073 Uiso 1 1 calc GR . . . .
C10 C 0.0916(3) 0.4555(2) 0.38939(12) 0.0257(7) Uani 1 1 d . . . . .
C11 C 0.1511(3) 0.4911(2) 0.43944(11) 0.0241(7) Uani 1 1 d . . . . .
H11 H 0.100204 0.463774 0.467580 0.029 Uiso 1 1 calc R . . . .
C12 C 0.2849(3) 0.5665(2) 0.45157(11) 0.0216(7) Uani 1 1 d . . . . .
C13 C 0.4560(3) 0.6564(2) 0.52562(11) 0.0296(7) Uani 1 1 d . . . . .
C14 C 0.5873(3) 0.6541(2) 0.49852(12) 0.0352(8) Uani 1 1 d . . . . .
H14A H 0.595208 0.583773 0.494967 0.053 Uiso 1 1 calc GR . . . .
H14B H 0.670341 0.701136 0.519283 0.053 Uiso 1 1 calc GR . . . .
H14C H 0.581368 0.675928 0.463750 0.053 Uiso 1 1 calc GR . . . .
C15 C 0.4292(3) 0.7592(2) 0.52606(13) 0.0451(9) Uani 1 1 d . . . . .
H15A H 0.420618 0.774583 0.490051 0.068 Uiso 1 1 calc GR . . . .
H15B H 0.507822 0.812932 0.545820 0.068 Uiso 1 1 calc GR . . . .
H15C H 0.341616 0.757206 0.542607 0.068 Uiso 1 1 calc GR . . . .
C16 C 0.4673(4) 0.6279(3) 0.58090(12) 0.0477(9) Uani 1 1 d . . . . .
H16A H 0.379343 0.624972 0.597342 0.072 Uiso 1 1 calc GR . . . .
H16B H 0.545805 0.680106 0.601602 0.072 Uiso 1 1 calc GR . . . .
H16C H 0.484058 0.560318 0.579246 0.072 Uiso 1 1 calc GR . . . .
C17 C 0.0660(3) 0.6881(3) 0.20795(11) 0.0377(8) Uani 1 1 d . . . . .
H17A H 0.150744 0.714185 0.189481 0.057 Uiso 1 1 calc GR . . . .
H17B H 0.004161 0.731827 0.204514 0.057 Uiso 1 1 calc GR . . . .
H17C H 0.016009 0.617087 0.192753 0.057 Uiso 1 1 calc GR . . . .
C18 C 0.1074(3) 0.6900(2) 0.26493(11) 0.0249(7) Uani 1 1 d . . . . .
C19 C 0.0462(3) 0.7403(2) 0.30167(11) 0.0242(7) Uani 1 1 d . . . . .
H19 H -0.015956 0.775615 0.289464 0.029 Uiso 1 1 calc R . . . .
C20 C 0.0692(3) 0.7432(2) 0.35663(11) 0.0203(7) Uani 1 1 d . . . . .
C21 C -0.0044(3) 0.8055(2) 0.44088(11) 0.0274(7) Uani 1 1 d . . . . .
C22 C -0.0581(4) 0.6996(2) 0.45811(14) 0.0464(10) Uani 1 1 d . . . . .
H22A H -0.148627 0.662055 0.438757 0.070 Uiso 1 1 calc GR . . . .
H22B H -0.070708 0.706681 0.495687 0.070 Uiso 1 1 calc GR . . . .
H22C H 0.010200 0.661369 0.451074 0.070 Uiso 1 1 calc GR . . . .
C23 C 0.1423(3) 0.8654(3) 0.46502(13) 0.0466(9) Uani 1 1 d . . . . .
H23A H 0.207195 0.824511 0.457380 0.070 Uiso 1 1 calc GR . . . .
H23B H 0.139841 0.879686 0.502993 0.070 Uiso 1 1 calc GR . . . .
H23C H 0.174713 0.930704 0.450264 0.070 Uiso 1 1 calc GR . . . .
C24 C -0.1069(3) 0.8670(2) 0.45248(12) 0.0345(8) Uani 1 1 d . . . . .
H24A H -0.072767 0.934203 0.439685 0.052 Uiso 1 1 calc GR . . . .
H24B H -0.114496 0.877346 0.490334 0.052 Uiso 1 1 calc GR . . . .
H24C H -0.199733 0.829169 0.434926 0.052 Uiso 1 1 calc GR . . . .
C25 C -0.0405(3) 0.3956(2) 0.22552(11) 0.0274(7) Uani 1 1 d . . . . .
H25A H -0.064412 0.330500 0.240675 0.041 Uiso 1 1 calc GR . . . .
H25B H -0.124385 0.401596 0.206321 0.041 Uiso 1 1 calc GR . . . .
H25C H -0.006962 0.453579 0.253562 0.041 Uiso 1 1 calc GR . . . .
C26 C 0.0730(3) 0.3975(2) 0.18880(11) 0.0217(7) Uani 1 1 d . . . . .
C27 C 0.0412(3) 0.3912(2) 0.13611(11) 0.0240(7) Uani 1 1 d . . . . .
H27 H -0.052254 0.387914 0.124680 0.029 Uiso 1 1 calc R . . . .
C28 C 0.1384(3) 0.3893(2) 0.09726(11) 0.0228(7) Uani 1 1 d . . . . .
C29 C 0.1702(3) 0.3941(2) 0.00348(11) 0.0286(7) Uani 1 1 d . . . . .
C30 C 0.0643(3) 0.3893(2) -0.04161(11) 0.0334(8) Uani 1 1 d . . . . .
H30A H -0.017836 0.328647 -0.041442 0.050 Uiso 1 1 calc GR . . . .
H30B H 0.108069 0.384146 -0.074758 0.050 Uiso 1 1 calc GR . . . .
H30C H 0.034320 0.451927 -0.037727 0.050 Uiso 1 1 calc GR . . . .
C31 C 0.2227(4) 0.3000(3) -0.00336(12) 0.0435(9) Uani 1 1 d . . . . .
H31A H 0.297071 0.306804 0.024147 0.065 Uiso 1 1 calc GR . . . .
H31B H 0.260583 0.294587 -0.037697 0.065 Uiso 1 1 calc GR . . . .
H31C H 0.144501 0.237907 -0.000974 0.065 Uiso 1 1 calc GR . . . .
C32 C 0.2890(3) 0.4939(2) 0.00913(12) 0.0427(9) Uani 1 1 d . . . . .
H32A H 0.250554 0.552353 0.015384 0.064 Uiso 1 1 calc GR . . . .
H32B H 0.338396 0.498732 -0.023021 0.064 Uiso 1 1 calc GR . . . .
H32C H 0.355078 0.495480 0.038706 0.064 Uiso 1 1 calc GR . . . .
C33 C 0.6885(3) 0.6373(2) 0.17603(12) 0.0317(8) Uani 1 1 d . . . . .
H33A H 0.628379 0.679910 0.167657 0.048 Uiso 1 1 calc GR . . . .
H33B H 0.771155 0.653015 0.155477 0.048 Uiso 1 1 calc GR . . . .
H33C H 0.719384 0.652186 0.213409 0.048 Uiso 1 1 calc GR . . . .
C34 C 0.6067(3) 0.5249(2) 0.16306(11) 0.0209(7) Uani 1 1 d . . . . .
C35 C 0.6661(3) 0.4607(2) 0.13320(11) 0.0236(7) Uani 1 1 d . . . . .
H35 H 0.757644 0.490753 0.122467 0.028 Uiso 1 1 calc R . . . .
C36 C 0.6026(3) 0.3540(2) 0.11712(10) 0.0211(7) Uani 1 1 d . . . . .
C37 C 0.6426(3) 0.2028(2) 0.06607(12) 0.0318(8) Uani 1 1 d . . . . .
C38 C 0.5039(4) 0.1704(3) 0.03287(15) 0.0646(12) Uani 1 1 d . . . . .
H38A H 0.426906 0.170495 0.055378 0.097 Uiso 1 1 calc GR . . . .
H38B H 0.488383 0.100846 0.014420 0.097 Uiso 1 1 calc GR . . . .
H38C H 0.506747 0.218983 0.007322 0.097 Uiso 1 1 calc GR . . . .
C39 C 0.6397(4) 0.1426(3) 0.11186(14) 0.0535(11) Uani 1 1 d . . . . .
H39A H 0.727951 0.171720 0.134000 0.080 Uiso 1 1 calc GR . . . .
H39B H 0.628909 0.070223 0.099017 0.080 Uiso 1 1 calc GR . . . .
H39C H 0.560173 0.146805 0.132326 0.080 Uiso 1 1 calc GR . . . .
C40 C 0.7620(4) 0.1950(2) 0.03311(13) 0.0465(9) Uani 1 1 d . . . . .
H40A H 0.766430 0.238016 0.004821 0.070 Uiso 1 1 calc GR . . . .
H40B H 0.745949 0.122972 0.018124 0.070 Uiso 1 1 calc GR . . . .
H40C H 0.851187 0.218941 0.054981 0.070 Uiso 1 1 calc GR . . . .
C41 C 0.5713(3) 0.2380(2) 0.27916(12) 0.0326(8) Uani 1 1 d . . . . .
H41A H 0.655137 0.289248 0.269643 0.049 Uiso 1 1 calc GR . . . .
H41B H 0.587383 0.170143 0.276374 0.049 Uiso 1 1 calc GR . . . .
H41C H 0.552537 0.257896 0.315205 0.049 Uiso 1 1 calc GR . . . .
C42 C 0.4467(3) 0.2331(2) 0.24275(11) 0.0230(7) Uani 1 1 d . . . . .
C43 C 0.3718(3) 0.1408(2) 0.21430(11) 0.0254(7) Uani 1 1 d . . . . .
H43 H 0.398170 0.080815 0.219574 0.030 Uiso 1 1 calc R . . . .
C44 C 0.2573(3) 0.1304(2) 0.17755(11) 0.0275(7) Uani 1 1 d . . . . .
O19 O 0.148(3) 0.2399(11) 0.3264(6) 0.039(4) Uani 0.459(11) 1 d D U P A 1
C49 C 0.1326(10) 0.2021(8) 0.3756(4) 0.052(3) Uani 0.459(11) 1 d D U P A 1
H49A H 0.040552 0.202917 0.388548 0.062 Uiso 0.459(11) 1 calc R . P A 1
H49B H 0.208411 0.245754 0.401526 0.062 Uiso 0.459(11) 1 calc R . P A 1
C50 C 0.1415(16) 0.0963(11) 0.3680(6) 0.077(4) Uani 0.459(11) 1 d D U P A 1
H50A H 0.079314 0.052895 0.390937 0.093 Uiso 0.459(11) 1 calc R . P A 1
H50B H 0.239486 0.095269 0.375625 0.093 Uiso 0.459(11) 1 calc R . P A 1
C51 C 0.0927(19) 0.0579(10) 0.3101(6) 0.069(4) Uani 0.459(11) 1 d D U P A 1
H51A H 0.166204 0.035825 0.291451 0.083 Uiso 0.459(11) 1 calc R . P A 1
H51B H 0.004727 -0.000403 0.306353 0.083 Uiso 0.459(11) 1 calc R . P A 1
C52 C 0.068(3) 0.1530(12) 0.2896(8) 0.044(4) Uani 0.459(11) 1 d D U P A 1
H52A H 0.102043 0.159804 0.254214 0.053 Uiso 0.459(11) 1 calc R . P A 1
H52B H -0.033240 0.148022 0.287884 0.053 Uiso 0.459(11) 1 calc R . P A 1
O19X O 0.164(3) 0.2250(9) 0.3192(5) 0.044(4) Uani 0.541(11) 1 d D U P A 2
C49X C 0.1974(12) 0.1635(7) 0.3552(4) 0.070(3) Uani 0.541(11) 1 d D U P A 2
H49C H 0.182534 0.190340 0.391120 0.084 Uiso 0.541(11) 1 calc R . P A 2
H49D H 0.297846 0.166176 0.354112 0.084 Uiso 0.541(11) 1 calc R . P A 2
C50X C 0.1072(12) 0.0561(7) 0.3419(4) 0.047(3) Uani 0.541(11) 1 d D U P A 2
H50C H 0.031646 0.039591 0.366163 0.056 Uiso 0.541(11) 1 calc R . P A 2
H50D H 0.163509 0.007257 0.343669 0.056 Uiso 0.541(11) 1 calc R . P A 2
C51X C 0.0453(11) 0.0498(7) 0.2866(4) 0.043(2) Uani 0.541(11) 1 d D U P A 2
H51C H -0.053104 0.004158 0.281751 0.051 Uiso 0.541(11) 1 calc R . P A 2
H51D H 0.101947 0.023941 0.260779 0.051 Uiso 0.541(11) 1 calc R . P A 2
C52X C 0.052(3) 0.1620(11) 0.2816(7) 0.045(3) Uani 0.541(11) 1 d D U P A 2
H52C H 0.072782 0.177932 0.245763 0.054 Uiso 0.541(11) 1 calc R . P A 2
H52D H -0.038897 0.174313 0.289453 0.054 Uiso 0.541(11) 1 calc R . P A 2
O20 O 0.402(5) 0.7255(14) 0.1771(9) 0.032(5) Uani 0.490(14) 1 d D U P B 1
C53 C 0.446(3) 0.8257(16) 0.2078(6) 0.047(5) Uani 0.490(14) 1 d D U P B 1
H53A H 0.495801 0.823179 0.241550 0.057 Uiso 0.490(14) 1 calc R . P B 1
H53B H 0.364780 0.851479 0.214794 0.057 Uiso 0.490(14) 1 calc R . P B 1
C54 C 0.5442(11) 0.8925(9) 0.1746(4) 0.043(3) Uani 0.490(14) 1 d D U P B 1
H54A H 0.633532 0.874663 0.171484 0.052 Uiso 0.490(14) 1 calc R . P B 1
H54B H 0.564514 0.966916 0.187079 0.052 Uiso 0.490(14) 1 calc R . P B 1
C55 C 0.4471(15) 0.8592(9) 0.1228(5) 0.064(4) Uani 0.490(14) 1 d D U P B 1
H55A H 0.498703 0.881031 0.092024 0.076 Uiso 0.490(14) 1 calc R . P B 1
H55B H 0.364051 0.885345 0.124461 0.076 Uiso 0.490(14) 1 calc R . P B 1
C56 C 0.406(3) 0.7398(11) 0.1232(8) 0.055(5) Uani 0.490(14) 1 d D U P B 1
H56A H 0.312605 0.705497 0.104218 0.066 Uiso 0.490(14) 1 calc R . P B 1
H56B H 0.476821 0.711106 0.106659 0.066 Uiso 0.490(14) 1 calc R . P B 1
O20X O 0.399(5) 0.7236(14) 0.1760(8) 0.030(5) Uani 0.510(14) 1 d D U P B 2
C53X C 0.465(3) 0.8219(15) 0.2067(6) 0.037(3) Uani 0.510(14) 1 d D U P B 2
H53C H 0.558374 0.824060 0.222450 0.044 Uiso 0.510(14) 1 calc R . P B 2
H53D H 0.405737 0.834829 0.235092 0.044 Uiso 0.510(14) 1 calc R . P B 2
C54X C 0.4796(18) 0.8998(8) 0.1698(4) 0.059(4) Uani 0.510(14) 1 d D U P B 2
H54C H 0.557660 0.963257 0.181971 0.071 Uiso 0.510(14) 1 calc R . P B 2
H54D H 0.391144 0.917992 0.164167 0.071 Uiso 0.510(14) 1 calc R . P B 2
C55X C 0.5130(16) 0.8395(7) 0.1202(4) 0.059(3) Uani 0.510(14) 1 d D U P B 2
H55C H 0.607655 0.829664 0.123748 0.071 Uiso 0.510(14) 1 calc R . P B 2
H55D H 0.503180 0.871998 0.088368 0.071 Uiso 0.510(14) 1 calc R . P B 2
C56X C 0.392(3) 0.7370(10) 0.1219(7) 0.043(4) Uani 0.510(14) 1 d D U P B 2
H56C H 0.299140 0.744075 0.110331 0.052 Uiso 0.510(14) 1 calc R . P B 2
H56D H 0.408945 0.678491 0.099652 0.052 Uiso 0.510(14) 1 calc R . P B 2
C45 C 0.0669(4) 0.0019(3) 0.12127(16) 0.0576(10) Uani 1 1 d D U . C 1
C46 C 0.124(2) 0.0316(15) 0.0710(6) 0.064(4) Uani 0.49(4) 1 d D U P C 1
H46A H 0.201774 0.002185 0.063949 0.096 Uiso 0.49(4) 1 calc GR . P C 1
H46B H 0.159542 0.107029 0.073419 0.096 Uiso 0.49(4) 1 calc GR . P C 1
H46C H 0.049726 0.005149 0.042565 0.096 Uiso 0.49(4) 1 calc GR . P C 1
C47 C 0.005(3) -0.1160(8) 0.1235(9) 0.074(4) Uani 0.49(4) 1 d D U P C 1
H47A H 0.072794 -0.151287 0.110647 0.111 Uiso 0.49(4) 1 calc GR . P C 1
H47B H -0.083430 -0.142735 0.101537 0.111 Uiso 0.49(4) 1 calc GR . P C 1
H47C H -0.011771 -0.128198 0.159713 0.111 Uiso 0.49(4) 1 calc GR . P C 1
C48 C -0.0514(18) 0.0475(14) 0.1367(8) 0.059(3) Uani 0.49(4) 1 d D U P C 1
H48A H -0.132423 0.019360 0.110872 0.089 Uiso 0.49(4) 1 calc GR . P C 1
H48B H -0.017961 0.122804 0.138002 0.089 Uiso 0.49(4) 1 calc GR . P C 1
H48C H -0.079731 0.029585 0.171264 0.089 Uiso 0.49(4) 1 calc GR . P C 1
C46X C 0.093(2) 0.0533(15) 0.0719(6) 0.061(4) Uani 0.51(4) 1 d D U P C 2
H46D H 0.107651 0.127654 0.080436 0.092 Uiso 0.51(4) 1 calc GR . P C 2
H46E H 0.011410 0.023775 0.046487 0.092 Uiso 0.51(4) 1 calc GR . P C 2
H46F H 0.177127 0.041800 0.057020 0.092 Uiso 0.51(4) 1 calc GR . P C 2
C47X C 0.048(2) -0.1142(8) 0.1057(9) 0.069(4) Uani 0.51(4) 1 d D U P C 2
H47D H 0.135558 -0.123147 0.092707 0.104 Uiso 0.51(4) 1 calc GR . P C 2
H47E H -0.028948 -0.142397 0.078232 0.104 Uiso 0.51(4) 1 calc GR . P C 2
H47F H 0.025616 -0.150850 0.136361 0.104 Uiso 0.51(4) 1 calc GR . P C 2
C48X C -0.0518(17) 0.0262(16) 0.1491(8) 0.066(4) Uani 0.51(4) 1 d D U P C 2
H48D H -0.059146 -0.002394 0.182449 0.098 Uiso 0.51(4) 1 calc GR . P C 2
H48E H -0.140444 -0.004491 0.127262 0.098 Uiso 0.51(4) 1 calc GR . P C 2
H48F H -0.033337 0.101211 0.155635 0.098 Uiso 0.51(4) 1 calc GR . P C 2

loop_
_atom_site_aniso_label
_atom_site_aniso_U_11
_atom_site_aniso_U_22
_atom_site_aniso_U_33
_atom_site_aniso_U_23
_atom_site_aniso_U_13
_atom_site_aniso_U_12
Na1 0.0255(6) 0.0190(6) 0.0220(6) 0.0032(5) 0.0054(5) 0.0031(5)
Na2 0.0266(6) 0.0188(6) 0.0228(6) 0.0046(5) 0.0069(5) 0.0071(5)
Co1 0.0156(2) 0.0165(2) 0.0192(2) 0.00373(17) 0.00374(17) 0.00448(17)
Co2 0.0226(2) 0.0157(2) 0.0198(2) 0.00344(17) 0.00372(17) 0.00474(17)
O1 0.0172(10) 0.0183(10) 0.0198(11) 0.0030(8) 0.0034(8) 0.0047(8)
O2 0.0170(11) 0.0158(10) 0.0293(12) 0.0050(9) 0.0058(9) 0.0036(9)
O3 0.0204(10) 0.0145(10) 0.0339(12) 0.0034(9) 0.0075(9) 0.0018(9)
O4 0.0239(11) 0.0211(11) 0.0214(11) 0.0029(9) 0.0066(9) 0.0005(9)
O5 0.0203(10) 0.0207(11) 0.0205(11) 0.0071(9) 0.0049(9) 0.0064(9)
O6 0.0265(11) 0.0334(12) 0.0215(12) 0.0081(9) 0.0024(9) 0.0049(10)
O7 0.0200(10) 0.0255(11) 0.0196(11) 0.0047(9) 0.0034(9) 0.0098(9)
O8 0.0202(10) 0.0243(11) 0.0229(11) 0.0039(9) 0.0039(9) 0.0105(9)
O9 0.0242(11) 0.0270(11) 0.0281(12) 0.0055(9) 0.0054(9) 0.0146(9)
O10 0.0209(11) 0.0173(10) 0.0195(11) 0.0020(8) 0.0010(9) 0.0031(8)
O11 0.0278(12) 0.0265(12) 0.0214(12) 0.0060(9) 0.0031(9) 0.0106(9)
O12 0.0355(12) 0.0310(12) 0.0189(11) 0.0058(9) 0.0011(10) 0.0134(10)
O13 0.0216(11) 0.0175(11) 0.0240(11) 0.0027(9) 0.0072(9) 0.0039(9)
O14 0.0271(11) 0.0192(11) 0.0256(12) 0.0042(9) 0.0078(9) 0.0058(9)
O15 0.0366(12) 0.0209(11) 0.0326(12) 0.0041(9) 0.0173(10) 0.0108(10)
O16 0.0271(11) 0.0178(11) 0.0212(11) 0.0025(9) 0.0021(9) 0.0071(9)
O17 0.0293(11) 0.0159(11) 0.0268(12) 0.0041(9) -0.0010(9) 0.0044(9)
O18 0.0601(15) 0.0160(12) 0.0431(14) -0.0005(10) -0.0241(12) 0.0040(11)
C1 0.0219(16) 0.0191(16) 0.0291(18) 0.0052(13) 0.0035(13) 0.0056(13)
C2 0.0183(15) 0.0196(16) 0.0130(15) 0.0038(12) 0.0006(12) 0.0063(13)
C3 0.0162(15) 0.0206(16) 0.0240(17) 0.0020(13) 0.0017(13) 0.0063(13)
C4 0.0206(16) 0.0151(15) 0.0187(16) 0.0053(12) 0.0017(13) -0.0009(13)
C5 0.0276(16) 0.0128(15) 0.0350(19) 0.0043(13) 0.0086(14) 0.0053(13)
C6 0.0366(19) 0.0229(18) 0.052(2) 0.0089(16) 0.0053(17) 0.0106(15)
C7 0.0397(19) 0.0215(17) 0.040(2) 0.0014(15) 0.0143(16) 0.0061(15)
C8 0.0352(19) 0.0175(16) 0.046(2) 0.0038(15) 0.0099(16) 0.0027(14)
C9 0.036(2) 0.051(2) 0.041(2) 0.0015(18) 0.0142(17) -0.0151(17)
C10 0.0229(16) 0.0209(16) 0.0328(19) 0.0062(14) 0.0105(15) 0.0037(13)
C11 0.0234(16) 0.0235(16) 0.0266(18) 0.0110(14) 0.0102(14) 0.0049(14)
C12 0.0268(16) 0.0229(16) 0.0200(17) 0.0032(14) 0.0061(14) 0.0141(14)
C13 0.0288(17) 0.0365(19) 0.0226(18) 0.0021(14) 0.0023(14) 0.0085(15)
C14 0.0320(18) 0.042(2) 0.0322(19) 0.0059(16) 0.0037(15) 0.0106(16)
C15 0.047(2) 0.037(2) 0.049(2) -0.0037(17) 0.0063(18) 0.0127(18)
C16 0.046(2) 0.064(3) 0.028(2) 0.0104(18) 0.0033(17) 0.0078(19)
C17 0.0363(19) 0.054(2) 0.030(2) 0.0126(17) 0.0017(15) 0.0223(17)
C18 0.0198(16) 0.0256(17) 0.0282(18) 0.0070(14) 0.0019(14) 0.0038(14)
C19 0.0202(15) 0.0280(17) 0.0281(18) 0.0098(14) 0.0012(13) 0.0106(14)
C20 0.0127(14) 0.0171(15) 0.0307(18) 0.0023(13) 0.0066(13) 0.0033(12)
C21 0.0275(17) 0.0315(18) 0.0291(19) 0.0054(15) 0.0088(14) 0.0164(15)
C22 0.061(2) 0.044(2) 0.054(2) 0.0255(18) 0.037(2) 0.0344(19)
C23 0.042(2) 0.057(2) 0.044(2) -0.0098(19) -0.0053(18) 0.0268(19)
C24 0.0374(19) 0.037(2) 0.036(2) 0.0032(16) 0.0095(16) 0.0219(16)
C25 0.0226(16) 0.0336(18) 0.0249(17) 0.0032(14) 0.0016(13) 0.0067(14)
C26 0.0245(16) 0.0136(15) 0.0251(17) 0.0023(13) 0.0014(14) 0.0029(13)
C27 0.0231(16) 0.0276(17) 0.0221(17) 0.0042(14) 0.0003(13) 0.0086(14)
C28 0.0312(18) 0.0150(15) 0.0223(18) 0.0030(13) -0.0003(14) 0.0073(14)
C29 0.0356(18) 0.0316(18) 0.0202(17) 0.0059(14) 0.0058(14) 0.0112(15)
C30 0.045(2) 0.0350(19) 0.0223(18) 0.0061(15) 0.0050(15) 0.0135(16)
C31 0.062(2) 0.051(2) 0.0256(19) -0.0016(17) 0.0000(17) 0.031(2)
C32 0.051(2) 0.046(2) 0.0260(19) 0.0085(16) 0.0047(17) 0.0036(18)
C33 0.0298(17) 0.0216(17) 0.042(2) 0.0040(15) 0.0104(15) 0.0035(14)
C34 0.0244(16) 0.0180(16) 0.0207(16) 0.0078(13) -0.0002(13) 0.0053(13)
C35 0.0216(16) 0.0211(16) 0.0277(18) 0.0049(13) 0.0093(13) 0.0042(13)
C36 0.0276(17) 0.0230(17) 0.0173(16) 0.0078(13) 0.0032(13) 0.0126(14)
C37 0.0415(19) 0.0181(17) 0.036(2) -0.0009(15) 0.0123(16) 0.0103(15)
C38 0.062(3) 0.061(3) 0.064(3) -0.034(2) -0.004(2) 0.025(2)
C39 0.079(3) 0.035(2) 0.063(3) 0.0228(19) 0.037(2) 0.033(2)
C40 0.059(2) 0.0288(19) 0.054(2) -0.0011(17) 0.0270(19) 0.0165(18)
C41 0.0382(19) 0.0285(18) 0.0333(19) 0.0055(15) -0.0011(15) 0.0134(15)
C42 0.0275(17) 0.0251(17) 0.0187(16) 0.0086(13) 0.0072(13) 0.0084(14)
C43 0.0340(18) 0.0198(16) 0.0252(17) 0.0091(14) 0.0017(14) 0.0102(14)
C44 0.0364(18) 0.0167(17) 0.0261(18) 0.0016(14) 0.0038(15) 0.0031(15)
O19 0.041(7) 0.036(5) 0.039(4) 0.016(4) 0.014(5) 0.004(5)
C49 0.033(5) 0.074(6) 0.052(5) 0.038(4) 0.006(4) 0.011(4)
C50 0.071(8) 0.088(9) 0.096(9) 0.058(7) 0.040(7) 0.038(8)
C51 0.083(10) 0.038(5) 0.096(10) 0.032(7) 0.038(9) 0.020(6)
C52 0.053(9) 0.032(7) 0.050(7) 0.010(5) 0.033(6) 0.010(5)
O19X 0.044(5) 0.032(4) 0.057(6) 0.019(4) 0.019(5) 0.009(4)
C49X 0.075(6) 0.055(5) 0.081(6) 0.028(4) 0.001(5) 0.015(4)
C50X 0.059(5) 0.041(4) 0.046(7) 0.010(5) 0.006(6) 0.022(4)
C51X 0.048(5) 0.034(4) 0.052(6) 0.021(4) 0.015(4) 0.014(4)
C52X 0.058(7) 0.024(5) 0.056(6) 0.016(4) 0.014(5) 0.011(4)
O20 0.044(10) 0.021(6) 0.029(8) 0.004(6) 0.013(7) 0.005(7)
C53 0.079(10) 0.025(7) 0.035(6) 0.003(5) 0.010(6) 0.011(6)
C54 0.054(6) 0.016(4) 0.057(6) 0.002(4) 0.017(4) 0.007(4)
C55 0.091(8) 0.049(6) 0.047(6) 0.024(5) 0.003(6) 0.010(5)
C56 0.070(10) 0.047(7) 0.029(7) 0.002(6) 0.010(7) -0.010(7)
O20X 0.046(10) 0.023(6) 0.021(7) 0.009(5) 0.003(6) 0.008(7)
C53X 0.053(6) 0.031(7) 0.027(5) 0.005(5) 0.010(5) 0.012(5)
C54X 0.110(10) 0.023(4) 0.048(6) 0.008(4) 0.008(6) 0.024(6)
C55X 0.111(9) 0.029(5) 0.039(5) 0.018(4) 0.026(6) 0.016(5)
C56X 0.068(8) 0.043(6) 0.020(6) 0.008(5) 0.001(6) 0.018(6)
C45 0.081(3) 0.0225(18) 0.056(2) 0.0001(17) -0.035(2) 0.0013(18)
C46 0.112(9) 0.036(6) 0.047(5) -0.013(4) -0.036(5) 0.038(5)
C47 0.105(10) 0.020(4) 0.074(9) -0.009(5) -0.046(7) -0.006(5)
C48 0.046(5) 0.036(6) 0.084(8) 0.038(5) -0.035(5) -0.013(4)
C45X 0.081(3) 0.0225(18) 0.056(2) 0.0001(17) -0.035(2) 0.0013(18)
C46X 0.096(8) 0.050(7) 0.038(5) -0.004(4) -0.028(5) 0.028(6)
C47X 0.102(9) 0.025(4) 0.065(9) 0.000(4) -0.039(6) 0.002(5)
C48X 0.050(5) 0.044(8) 0.084(8) 0.021(6) -0.021(5) -0.017(5)

loop_
_atom_type_symbol
_atom_type_description
_atom_type_scat_dispersion_real
_atom_type_scat_dispersion_imag
_atom_type_scat_source
C C 0.0033 0.0016 'International Tables Vol C Tables 4.2.6.8 and 6.1.1.4'
H H 0.0000 0.0000 'International Tables Vol C Tables 4.2.6.8 and 6.1.1.4'
Co Co 0.3494 0.9721 'International Tables Vol C Tables 4.2.6.8 and 6.1.1.4'
Na Na 0.0362 0.0249 'International Tables Vol C Tables 4.2.6.8 and 6.1.1.4'
O O 0.0106 0.0060 'International Tables Vol C Tables 4.2.6.8 and 6.1.1.4'

loop_
_geom_angle_atom_site_label_1
_geom_angle_atom_site_label_2
_geom_angle_atom_site_label_3
_geom_angle
O1 Na1 O16 98.09(7)
O1 Na1 O19X 155.7(3)
O4 Na1 O1 76.34(7)
O4 Na1 O16 174.03(8)
O4 Na1 O19X 97.1(6)
O10 Na1 O1 94.13(7)
O10 Na1 O4 102.06(7)
O10 Na1 O16 75.99(7)
O10 Na1 O19 112.4(4)
O10 Na1 O19X 110.2(4)
O16 Na1 O19X 88.9(6)
O19 Na1 O1 152.0(4)
O19 Na1 O4 89.0(6)
O19 Na1 O16 96.9(6)
O7 Na2 O1 77.06(7)
O7 Na2 O10 94.85(7)
O7 Na2 O20 94.0(10)
O7 Na2 O20X 94.1(10)
O10 Na2 O1 91.40(7)
O13 Na2 O1 94.29(7)
O13 Na2 O7 169.07(8)
O13 Na2 O10 78.52(7)
O13 Na2 O20 96.7(11)
O13 Na2 O20X 96.6(11)
O20 Na2 O1 128.5(7)
O20 Na2 O10 140.1(7)
O20X Na2 O1 129.5(6)
O20X Na2 O10 139.1(6)
O2 Co1 O1 87.01(7)
O2 Co1 O5 89.01(7)
O2 Co1 O8 88.14(7)
O4 Co1 O1 89.48(7)
O4 Co1 O2 174.22(7)
O4 Co1 O5 86.60(7)
O4 Co1 O7 93.63(7)
O4 Co1 O8 95.43(7)
O5 Co1 O1 93.11(7)
O7 Co1 O1 89.74(7)
O7 Co1 O2 90.95(7)
O7 Co1 O5 177.15(7)
O7 Co1 O8 89.43(7)
O8 Co1 O1 175.07(7)
O8 Co1 O5 87.72(7)
O10 Co2 O17 91.87(7)
O11 Co2 O10 86.66(7)
O11 Co2 O14 89.31(7)
O11 Co2 O17 92.17(7)
O13 Co2 O10 91.05(7)
O13 Co2 O11 89.47(7)
O13 Co2 O14 90.26(7)
O13 Co2 O16 92.92(7)
O13 Co2 O17 176.73(7)
O14 Co2 O10 175.74(7)
O14 Co2 O17 86.93(7)
O16 Co2 O10 89.49(7)
O16 Co2 O11 175.51(7)
O16 Co2 O14 94.49(7)
O16 Co2 O17 85.64(7)
Na1 O1 Na2 86.49(7)
Co1 O1 Na1 95.37(7)
Co1 O1 Na2 93.36(7)
C2 O1 Na1 136.22(16)
C2 O1 Na2 108.43(15)
C2 O1 Co1 123.38(16)
C4 O2 Co1 126.59(17)
C4 O3 C5 120.7(2)
Co1 O4 Na1 97.70(7)
C10 O4 Na1 125.50(17)
C10 O4 Co1 121.19(17)
C12 O5 Co1 122.76(18)
C12 O6 C13 121.6(2)
Co1 O7 Na2 99.80(8)
C18 O7 Na2 133.05(18)
C18 O7 Co1 125.82(18)
C20 O8 Co1 125.32(17)
C20 O9 C21 121.5(2)
Na1 O10 Na2 87.96(7)
Co2 O10 Na1 96.91(7)
Co2 O10 Na2 92.58(7)
C26 O10 Na1 133.40(17)
C26 O10 Na2 111.26(16)
C26 O10 Co2 122.77(17)
C28 O11 Co2 125.86(18)
C28 O12 C29 121.3(2)
Co2 O13 Na2 97.78(8)
C34 O13 Na2 136.52(17)
C34 O13 Co2 125.27(17)
C36 O14 Co2 124.98(18)
C36 O15 C37 121.5(2)
Co2 O16 Na1 96.93(8)
C42 O16 Na1 128.97(17)
C42 O16 Co2 119.45(17)
C44 O17 Co2 120.49(18)
C44 O18 C45 121.4(2)
H1A C1 H1B 109.5
H1A C1 H1C 109.5
H1B C1 H1C 109.5
C2 C1 H1A 109.5
C2 C1 H1B 109.5
C2 C1 H1C 109.5
O1 C2 C1 115.9(2)
O1 C2 C3 125.5(2)
C3 C2 C1 118.6(2)
C2 C3 H3 117.7
C2 C3 C4 124.6(2)
C4 C3 H3 117.7
O2 C4 O3 120.1(2)
O2 C4 C3 127.4(2)
O3 C4 C3 112.5(2)
O3 C5 C6 111.4(2)
O3 C5 C7 109.6(2)
O3 C5 C8 101.7(2)
C6 C5 C8 110.1(2)
C7 C5 C6 112.5(2)
C7 C5 C8 111.2(2)
C5 C6 H6A 109.5
C5 C6 H6B 109.5
C5 C6 H6C 109.5
H6A C6 H6B 109.5
H6A C6 H6C 109.5
H6B C6 H6C 109.5
C5 C7 H7A 109.5
C5 C7 H7B 109.5
C5 C7 H7C 109.5
H7A C7 H7B 109.5
H7A C7 H7C 109.5
H7B C7 H7C 109.5
C5 C8 H8A 109.5
C5 C8 H8B 109.5
C5 C8 H8C 109.5
H8A C8 H8B 109.5
H8A C8 H8C 109.5
H8B C8 H8C 109.5
H9A C9 H9B 109.5
H9A C9 H9C 109.5
H9B C9 H9C 109.5
C10 C9 H9A 109.5
C10 C9 H9B 109.5
C10 C9 H9C 109.5
O4 C10 C9 115.0(3)
O4 C10 C11 125.3(3)
C11 C10 C9 119.6(3)
C10 C11 H11 118.1
C10 C11 C12 123.7(3)
C12 C11 H11 118.1
O5 C12 O6 121.3(3)
O5 C12 C11 127.0(3)
O6 C12 C11 111.7(2)
O6 C13 C14 113.5(2)
O6 C13 C15 108.6(2)
O6 C13 C16 101.4(2)
C14 C13 C16 110.0(3)
C15 C13 C14 111.6(3)
C15 C13 C16 111.5(3)
C13 C14 H14A 109.5
C13 C14 H14B 109.5
C13 C14 H14C 109.5
H14A C14 H14B 109.5
H14A C14 H14C 109.5
H14B C14 H14C 109.5
C13 C15 H15A 109.5
C13 C15 H15B 109.5
C13 C15 H15C 109.5
H15A C15 H15B 109.5
H15A C15 H15C 109.5
H15B C15 H15C 109.5
C13 C16 H16A 109.5
C13 C16 H16B 109.5
C13 C16 H16C 109.5
H16A C16 H16B 109.5
H16A C16 H16C 109.5
H16B C16 H16C 109.5
H17A C17 H17B 109.5
H17A C17 H17C 109.5
H17B C17 H17C 109.5
C18 C17 H17A 109.5
C18 C17 H17B 109.5
C18 C17 H17C 109.5
O7 C18 C17 114.6(2)
O7 C18 C19 126.8(3)
C19 C18 C17 118.6(3)
C18 C19 H19 117.7
C18 C19 C20 124.6(3)
C20 C19 H19 117.7
O8 C20 O9 120.2(2)
O8 C20 C19 127.6(2)
O9 C20 C19 112.1(2)
O9 C21 C22 110.5(2)
O9 C21 C23 109.6(2)
O9 C21 C24 102.3(2)
C22 C21 C23 113.1(3)
C22 C21 C24 110.4(2)
C24 C21 C23 110.4(3)
C21 C22 H22A 109.5
C21 C22 H22B 109.5
C21 C22 H22C 109.5
H22A C22 H22B 109.5
H22A C22 H22C 109.5
H22B C22 H22C 109.5
C21 C23 H23A 109.5
C21 C23 H23B 109.5
C21 C23 H23C 109.5
H23A C23 H23B 109.5
H23A C23 H23C 109.5
H23B C23 H23C 109.5
C21 C24 H24A 109.5
C21 C24 H24B 109.5
C21 C24 H24C 109.5
H24A C24 H24B 109.5
H24A C24 H24C 109.5
H24B C24 H24C 109.5
H25A C25 H25B 109.5
H25A C25 H25C 109.5
H25B C25 H25C 109.5
C26 C25 H25A 109.5
C26 C25 H25B 109.5
C26 C25 H25C 109.5
O10 C26 C25 115.3(2)
O10 C26 C27 125.4(3)
C27 C26 C25 119.3(3)
C26 C27 H27 117.7
C26 C27 C28 124.6(3)
C28 C27 H27 117.7
O11 C28 O12 120.4(3)
O11 C28 C27 126.5(3)
O12 C28 C27 113.0(2)
O12 C29 C30 102.2(2)
O12 C29 C31 111.0(2)
O12 C29 C32 109.7(2)
C31 C29 C30 110.1(2)
C32 C29 C30 111.1(2)
C32 C29 C31 112.4(3)
C29 C30 H30A 109.5
C29 C30 H30B 109.5
C29 C30 H30C 109.5
H30A C30 H30B 109.5
H30A C30 H30C 109.5
H30B C30 H30C 109.5
C29 C31 H31A 109.5
C29 C31 H31B 109.5
C29 C31 H31C 109.5
H31A C31 H31B 109.5
H31A C31 H31C 109.5
H31B C31 H31C 109.5
C29 C32 H32A 109.5
C29 C32 H32B 109.5
C29 C32 H32C 109.5
H32A C32 H32B 109.5
H32A C32 H32C 109.5
H32B C32 H32C 109.5
H33A C33 H33B 109.5
H33A C33 H33C 109.5
H33B C33 H33C 109.5
C34 C33 H33A 109.5
C34 C33 H33B 109.5
C34 C33 H33C 109.5
O13 C34 C33 114.9(2)
O13 C34 C35 126.4(3)
C35 C34 C33 118.7(2)
C34 C35 H35 117.2
C34 C35 C36 125.7(3)
C36 C35 H35 117.2
O14 C36 O15 120.9(2)
O14 C36 C35 127.4(3)
O15 C36 C35 111.7(2)
O15 C37 C38 110.7(2)
O15 C37 C39 109.2(2)
O15 C37 C40 102.3(2)
C39 C37 C38 113.0(3)
C39 C37 C40 110.4(3)
C40 C37 C38 110.7(3)
C37 C38 H38A 109.5
C37 C38 H38B 109.5
C37 C38 H38C 109.5
H38A C38 H38B 109.5
H38A C38 H38C 109.5
H38B C38 H38C 109.5
C37 C39 H39A 109.5
C37 C39 H39B 109.5
C37 C39 H39C 109.5
H39A C39 H39B 109.5
H39A C39 H39C 109.5
H39B C39 H39C 109.5
C37 C40 H40A 109.5
C37 C40 H40B 109.5
C37 C40 H40C 109.5
H40A C40 H40B 109.5
H40A C40 H40C 109.5
H40B C40 H40C 109.5
H41A C41 H41B 109.5
H41A C41 H41C 109.5
H41B C41 H41C 109.5
C42 C41 H41A 109.5
C42 C41 H41B 109.5
C42 C41 H41C 109.5
O16 C42 C41 115.2(2)
O16 C42 C43 124.9(3)
C43 C42 C41 119.8(3)
C42 C43 H43 118.3
C42 C43 C44 123.4(3)
C44 C43 H43 118.3
O17 C44 O18 120.0(3)
O17 C44 C43 127.7(3)
O18 C44 C43 112.3(3)
C49 O19 Na1 135.9(10)
C49 O19 C52 104.1(11)
C52 O19 Na1 119.8(11)
O19 C49 H49A 110.3
O19 C49 H49B 110.3
O19 C49 C50 107.3(10)
H49A C49 H49B 108.5
C50 C49 H49A 110.3
C50 C49 H49B 110.3
C49 C50 H50A 110.8
C49 C50 H50B 110.8
C49 C50 C51 104.7(8)
H50A C50 H50B 108.9
C51 C50 H50A 110.8
C51 C50 H50B 110.8
C50 C51 H51A 111.2
C50 C51 H51B 111.2
H51A C51 H51B 109.1
C52 C51 C50 103.0(9)
C52 C51 H51A 111.2
C52 C51 H51B 111.2
O19 C52 C51 105.5(10)
O19 C52 H52A 110.6
O19 C52 H52B 110.6
C51 C52 H52A 110.6
C51 C52 H52B 110.6
H52A C52 H52B 108.8
C49X O19X Na1 134.8(12)
C49X O19X C52X 109.6(9)
C52X O19X Na1 114.1(9)
O19X C49X H49C 109.8
O19X C49X H49D 109.8
O19X C49X C50X 109.3(9)
H49C C49X H49D 108.3
C50X C49X H49C 109.8
C50X C49X H49D 109.8
C49X C50X H50C 110.7
C49X C50X H50D 110.7
C49X C50X C51X 105.4(7)
H50C C50X H50D 108.8
C51X C50X H50C 110.7
C51X C50X H50D 110.7
C50X C51X H51C 111.1
C50X C51X H51D 111.1
C50X C51X C52X 103.1(7)
H51C C51X H51D 109.1
C52X C51X H51C 111.1
C52X C51X H51D 111.1
O19X C52X C51X 106.0(9)
O19X C52X H52C 110.5
O19X C52X H52D 110.5
C51X C52X H52C 110.5
C51X C52X H52D 110.5
H52C C52X H52D 108.7
C53 O20 Na2 117.4(12)
C56 O20 Na2 134.4(13)
C56 O20 C53 108.2(11)
O20 C53 H53A 110.9
O20 C53 H53B 110.9
O20 C53 C54 104.2(14)
H53A C53 H53B 108.9
C54 C53 H53A 110.9
C54 C53 H53B 110.9
C53 C54 H54A 112.4
C53 C54 H54B 112.4
C53 C54 C55 97.0(11)
H54A C54 H54B 109.9
C55 C54 H54A 112.4
C55 C54 H54B 112.4
C54 C55 H55A 112.1
C54 C55 H55B 112.1
C54 C55 C56 98.3(10)
H55A C55 H55B 109.8
C56 C55 H55A 112.1
C56 C55 H55B 112.1
O20 C56 C55 105.1(11)
O20 C56 H56A 110.7
O20 C56 H56B 110.7
C55 C56 H56A 110.7
C55 C56 H56B 110.7
H56A C56 H56B 108.8
C53X O20X Na2 115.8(12)
C56X O20X Na2 134.6(12)
C56X O20X C53X 109.4(9)
O20X C53X H53C 110.6
O20X C53X H53D 110.6
O20X C53X C54X 105.7(11)
H53C C53X H53D 108.7
C54X C53X H53C 110.6
C54X C53X H53D 110.6
C53X C54X H54C 111.7
C53X C54X H54D 111.7
C53X C54X C55X 100.3(10)
H54C C54X H54D 109.5
C55X C54X H54C 111.7
C55X C54X H54D 111.7
C54X C55X H55C 112.4
C54X C55X H55D 112.4
C54X C55X C56X 96.8(11)
H55C C55X H55D 110.0
C56X C55X H55C 112.4
C56X C55X H55D 112.4
O20X C56X C55X 102.4(12)
O20X C56X H56C 111.3
O20X C56X H56D 111.3
C55X C56X H56C 111.3
C55X C56X H56D 111.3
H56C C56X H56D 109.2
O18 C45 C46 105.6(10)
O18 C45 C47 102.2(7)
O18 C45 C48 114.6(9)
C46 C45 C47 115.7(10)
C46 C45 C48 113.4(8)
C48 C45 C47 105.0(10)
C45 C46 H46A 109.5
C45 C46 H46B 109.5
C45 C46 H46C 109.5
H46A C46 H46B 109.5
H46A C46 H46C 109.5
H46B C46 H46C 109.5
C45 C47 H47A 109.5
C45 C47 H47B 109.5
C45 C47 H47C 109.5
H47A C47 H47B 109.5
H47A C47 H47C 109.5
H47B C47 H47C 109.5
C45 C48 H48A 109.5
C45 C48 H48B 109.5
C45 C48 H48C 109.5
H48A C48 H48B 109.5
H48A C48 H48C 109.5
H48B C48 H48C 109.5
H46D C46X H46E 109.5
H46D C46X H46F 109.5
H46E C46X H46F 109.5
H47D C47X H47E 109.5
H47D C47X H47F 109.5
H47E C47X H47F 109.5
H48D C48X H48E 109.5
H48D C48X H48F 109.5
H48E C48X H48F 109.5

loop_
_geom_bond_atom_site_label_1
_geom_bond_atom_site_label_2
_geom_bond_distance
Na1 O1 2.370(2)
Na1 O4 2.354(2)
Na1 O10 2.341(2)
Na1 O16 2.384(2)
Na1 O19 2.352(16)
Na1 O19X 2.399(12)
Na2 O1 2.428(2)
Na2 O7 2.272(2)
Na2 O10 2.391(2)
Na2 O13 2.264(2)
Na2 O20 2.339(15)
Na2 O20X 2.334(14)
Co1 O1 2.1064(17)
Co1 O2 2.0582(18)
Co1 O4 2.0399(18)
Co1 O5 2.0887(18)
Co1 O7 2.0462(18)
Co1 O8 2.0634(18)
Co2 O10 2.0902(18)
Co2 O11 2.0575(19)
Co2 O13 2.0401(18)
Co2 O14 2.0655(18)
Co2 O16 2.0420(18)
Co2 O17 2.0997(18)
O1 C2 1.302(3)
O2 C4 1.235(3)
O3 C4 1.355(3)
O3 C5 1.472(3)
O4 C10 1.289(3)
O5 C12 1.236(3)
O6 C12 1.349(3)
O6 C13 1.467(3)
O7 C18 1.284(3)
O8 C20 1.241(3)
O9 C20 1.353(3)
O9 C21 1.468(3)
O10 C26 1.299(3)
O11 C28 1.239(3)
O12 C28 1.349(3)
O12 C29 1.469(3)
O13 C34 1.288(3)
O14 C36 1.236(3)
O15 C36 1.355(3)
O15 C37 1.469(3)
O16 C42 1.289(3)
O17 C44 1.237(3)
O18 C44 1.355(3)
O18 C45 1.465(4)
C1 H1A 0.9800
C1 H1B 0.9800
C1 H1C 0.9800
C1 C2 1.499(3)
C2 C3 1.370(3)
C3 H3 0.9500
C3 C4 1.424(4)
C5 C6 1.515(4)
C5 C7 1.513(4)
C5 C8 1.516(4)
C6 H6A 0.9800
C6 H6B 0.9800
C6 H6C 0.9800
C7 H7A 0.9800
C7 H7B 0.9800
C7 H7C 0.9800
C8 H8A 0.9800
C8 H8B 0.9800
C8 H8C 0.9800
C9 H9A 0.9800
C9 H9B 0.9800
C9 H9C 0.9800
C9 C10 1.508(4)
C10 C11 1.373(4)
C11 H11 0.9500
C11 C12 1.423(4)
C13 C14 1.512(4)
C13 C15 1.500(4)
C13 C16 1.527(4)
C14 H14A 0.9800
C14 H14B 0.9800
C14 H14C 0.9800
C15 H15A 0.9800
C15 H15B 0.9800
C15 H15C 0.9800
C16 H16A 0.9800
C16 H16B 0.9800
C16 H16C 0.9800
C17 H17A 0.9800
C17 H17B 0.9800
C17 H17C 0.9800
C17 C18 1.505(4)
C18 C19 1.373(4)
C19 H19 0.9500
C19 C20 1.421(4)
C21 C22 1.511(4)
C21 C23 1.518(4)
C21 C24 1.516(4)
C22 H22A 0.9800
C22 H22B 0.9800
C22 H22C 0.9800
C23 H23A 0.9800
C23 H23B 0.9800
C23 H23C 0.9800
C24 H24A 0.9800
C24 H24B 0.9800
C24 H24C 0.9800
C25 H25A 0.9800
C25 H25B 0.9800
C25 H25C 0.9800
C25 C26 1.499(4)
C26 C27 1.370(4)
C27 H27 0.9500
C27 C28 1.424(4)
C29 C30 1.518(4)
C29 C31 1.516(4)
C29 C32 1.510(4)
C30 H30A 0.9800
C30 H30B 0.9800
C30 H30C 0.9800
C31 H31A 0.9800
C31 H31B 0.9800
C31 H31C 0.9800
C32 H32A 0.9800
C32 H32B 0.9800
C32 H32C 0.9800
C33 H33A 0.9800
C33 H33B 0.9800
C33 H33C 0.9800
C33 C34 1.506(4)
C34 C35 1.377(4)
C35 H35 0.9500
C35 C36 1.415(4)
C37 C38 1.515(4)
C37 C39 1.507(4)
C37 C40 1.510(4)
C38 H38A 0.9800
C38 H38B 0.9800
C38 H38C 0.9800
C39 H39A 0.9800
C39 H39B 0.9800
C39 H39C 0.9800
C40 H40A 0.9800
C40 H40B 0.9800
C40 H40C 0.9800
C41 H41A 0.9800
C41 H41B 0.9800
C41 H41C 0.9800
C41 C42 1.503(4)
C42 C43 1.373(4)
C43 H43 0.9500
C43 C44 1.415(4)
O19 C49 1.418(13)
O19 C52 1.441(12)
C49 H49A 0.9900
C49 H49B 0.9900
C49 C50 1.463(12)
C50 H50A 0.9900
C50 H50B 0.9900
C50 C51 1.535(13)
C51 H51A 0.9900
C51 H51B 0.9900
C51 C52 1.532(12)
C52 H52A 0.9900
C52 H52B 0.9900
O19X C49X 1.411(12)
O19X C52X 1.443(12)
C49X H49C 0.9900
C49X H49D 0.9900
C49X C50X 1.474(11)
C50X H50C 0.9900
C50X H50D 0.9900
C50X C51X 1.511(10)
C51X H51C 0.9900
C51X H51D 0.9900
C51X C52X 1.533(11)
C52X H52C 0.9900
C52X H52D 0.9900
O20 C53 1.440(12)
O20 C56 1.424(11)
C53 H53A 0.9900
C53 H53B 0.9900
C53 C54 1.496(14)
C54 H54A 0.9900
C54 H54B 0.9900
C54 C55 1.557(11)
C55 H55A 0.9900
C55 H55B 0.9900
C55 C56 1.562(14)
C56 H56A 0.9900
C56 H56B 0.9900
O20X C53X 1.439(11)
O20X C56X 1.429(10)
C53X H53C 0.9900
C53X H53D 0.9900
C53X C54X 1.482(13)
C54X H54C 0.9900
C54X H54D 0.9900
C54X C55X 1.544(11)
C55X H55C 0.9900
C55X H55D 0.9900
C55X C56X 1.566(14)
C56X H56C 0.9900
C56X H56D 0.9900
C45 C46 1.488(11)
C45 C47 1.554(10)
C45 C48 1.529(11)
C46 H46A 0.9800
C46 H46B 0.9800
C46 H46C 0.9800
C47 H47A 0.9800
C47 H47B 0.9800
C47 H47C 0.9800
C48 H48A 0.9800
C48 H48B 0.9800
C48 H48C 0.9800
C46X H46D 0.9800
C46X H46E 0.9800
C46X H46F 0.9800
C47X H47D 0.9800
C47X H47E 0.9800
C47X H47F 0.9800
C48X H48D 0.9800
C48X H48E 0.9800
C48X H48F 0.9800

loop_
_geom_torsion_atom_site_label_1
_geom_torsion_atom_site_label_2
_geom_torsion_atom_site_label_3
_geom_torsion_atom_site_label_4
_geom_torsion
Na1 O1 C2 C1 7.5(4)
Na1 O1 C2 C3 -172.35(19)
Na1 O4 C10 C9 -83.7(3)
Na1 O4 C10 C11 96.1(3)
Na1 O10 C26 C25 11.2(3)
Na1 O10 C26 C27 -169.2(2)
Na1 O16 C42 C41 -87.0(3)
Na1 O16 C42 C43 92.5(3)
Na1 O19 C49 C50 -135(2)
Na1 O19 C52 C51 138.7(17)
Na1 O19X C49X C50X -164.4(14)
Na1 O19X C52X C51X 152.1(13)
Na2 O1 C2 C1 -97.3(2)
Na2 O1 C2 C3 82.9(3)
Na2 O7 C18 C17 15.2(4)
Na2 O7 C18 C19 -165.9(2)
Na2 O10 C26 C25 -97.1(2)
Na2 O10 C26 C27 82.4(3)
Na2 O13 C34 C33 9.5(4)
Na2 O13 C34 C35 -170.5(2)
Na2 O20 C53 C54 151(2)
Na2 O20 C56 C55 177(3)
Na2 O20X C53X C54X -176(2)
Na2 O20X C56X C55X -152(3)
Co1 O1 C2 C1 155.64(17)
Co1 O1 C2 C3 -24.2(4)
Co1 O2 C4 O3 -174.33(16)
Co1 O2 C4 C3 6.1(4)
Co1 O4 C10 C9 147.6(2)
Co1 O4 C10 C11 -32.5(4)
Co1 O5 C12 O6 -168.41(17)
Co1 O5 C12 C11 11.9(4)
Co1 O7 C18 C17 179.26(18)
Co1 O7 C18 C19 -1.9(4)
Co1 O8 C20 O9 -174.63(16)
Co1 O8 C20 C19 5.3(4)
Co2 O10 C26 C25 154.93(18)
Co2 O10 C26 C27 -25.5(4)
Co2 O11 C28 O12 -168.19(16)
Co2 O11 C28 C27 11.3(4)
Co2 O13 C34 C33 -179.71(18)
Co2 O13 C34 C35 0.3(4)
Co2 O14 C36 O15 -175.29(17)
Co2 O14 C36 C35 3.9(4)
Co2 O16 C42 C41 143.56(19)
Co2 O16 C42 C43 -36.9(3)
Co2 O17 C44 O18 -163.18(19)
Co2 O17 C44 C43 18.0(4)
O1 C2 C3 C4 5.1(4)
O4 C10 C11 C12 1.8(5)
O7 C18 C19 C20 -2.6(5)
O10 C26 C27 C28 2.3(4)
O13 C34 C35 C36 0.9(5)
O16 C42 C43 C44 3.3(5)
C1 C2 C3 C4 -174.7(2)
C2 C3 C4 O2 5.5(5)
C2 C3 C4 O3 -174.1(2)
C4 O3 C5 C6 -63.7(3)
C4 O3 C5 C7 61.4(3)
C4 O3 C5 C8 179.1(2)
C5 O3 C4 O2 10.3(4)
C5 O3 C4 C3 -170.1(2)
C9 C10 C11 C12 -178.3(3)
C10 C11 C12 O5 9.7(5)
C10 C11 C12 O6 -170.0(3)
C12 O6 C13 C14 -57.1(3)
C12 O6 C13 C15 67.5(3)
C12 O6 C13 C16 -175.0(2)
C13 O6 C12 O5 7.3(4)
C13 O6 C12 C11 -172.9(2)
C17 C18 C19 C20 176.2(3)
C18 C19 C20 O8 0.7(5)
C18 C19 C20 O9 -179.4(2)
C20 O9 C21 C22 -59.5(3)
C20 O9 C21 C23 65.7(3)
C20 O9 C21 C24 -177.1(2)
C21 O9 C20 O8 -3.7(4)
C21 O9 C20 C19 176.4(2)
C25 C26 C27 C28 -178.2(3)
C26 C27 C28 O11 6.2(5)
C26 C27 C28 O12 -174.3(2)
C28 O12 C29 C30 175.9(2)
C28 O12 C29 C31 58.6(3)
C28 O12 C29 C32 -66.1(3)
C29 O12 C28 O11 -2.2(4)
C29 O12 C28 C27 178.2(2)
C33 C34 C35 C36 -179.2(3)
C34 C35 C36 O14 -3.3(5)
C34 C35 C36 O15 176.0(3)
C36 O15 C37 C38 62.1(3)
C36 O15 C37 C39 -63.0(3)
C36 O15 C37 C40 -179.9(2)
C37 O15 C36 O14 -4.2(4)
C37 O15 C36 C35 176.5(2)
C41 C42 C43 C44 -177.1(3)
C42 C43 C44 O17 7.1(5)
C42 C43 C44 O18 -171.8(3)
C44 O18 C45 C46 71.6(9)
C44 O18 C45 C47 -167.0(12)
C44 O18 C45 C48 -54.0(9)
O19 C49 C50 C51 -26.2(17)
C49 O19 C52 C51 -37(2)
C49 C50 C51 C52 3.2(17)
C50 C51 C52 O19 20(2)
C52 O19 C49 C50 40(2)
O19X C49X C50X C51X 15.8(15)
C49X O19X C52X C51X -16(2)
C49X C50X C51X C52X -24.3(14)
C50X C51X C52X O19X 24.7(19)
C52X O19X C49X C50X 0(2)
O20 C53 C54 C55 48(3)
C53 O20 C56 C55 -4(4)
C53 C54 C55 C56 -48(2)
C54 C55 C56 O20 33(3)
C56 O20 C53 C54 -29(4)
O20X C53X C54X C55X -36(3)
C53X O20X C56X C55X 23(4)
C53X C54X C55X C56X 48(2)
C54X C55X C56X O20X -44(2)
C56X O20X C53X C54X 8(4)
C45 O18 C44 O17 1.0(4)
C45 O18 C44 C43 -180.0(3)
